data_7053264
loop_
_publ_author_name
'Thakuria, Ranjit'
'Sarma, Bipul'
'Nangia, Ashwini'

_publ_section_title
;
 Supramolecular networks of a H-shaped aromatic phenol host
;
_journal_issue 4
_journal_name_full 'New Journal of Chemistry'
_journal_page_first 623
_journal_paper_doi 10.1039/b9nj00234k
_journal_volume 34
_journal_year 2010
_chemical_formula_moiety 'C36 H34 O4, 2(C H3 N O2)'
_chemical_formula_sum 'C38 H40 N2 O8'
_chemical_formula_weight 652.72
_chemical_name_common
;1,4-di(bis(4'-hydroxy 3'-methylphenyl)methyl)benzene
nitromethane solvate
;
_chemical_name_systematic
;
1,4-di[bis(4'-hydroxy 3'-methylphenyl)methyl]benzene nitromethane solvate
;
_space_group_IT_number 2
_symmetry_cell_setting triclinic
_symmetry_space_group_name_Hall '-P 1'
_symmetry_space_group_name_H-M 'P -1'
_atom_sites_solution_hydrogens geom
_atom_sites_solution_primary direct
_atom_sites_solution_secondary difmap
_audit_creation_method SHELXL-97
_cell_angle_alpha 91.144(2)
_cell_angle_beta 96.446(2)
_cell_angle_gamma 91.410(2)
_cell_formula_units_Z 1
_cell_length_a 5.5173(5)
_cell_length_b 12.0094(12)
_cell_length_c 12.9806(13)
_cell_measurement_reflns_used 2848
_cell_measurement_temperature 298(2)
_cell_measurement_theta_max 25.93
_cell_measurement_theta_min 2.29
_cell_volume 854.17(14)
_computing_cell_refinement 'Bruker SMART'
_computing_data_collection 'Bruker SMART'
_computing_data_reduction 'Bruker SAINT'
_computing_molecular_graphics 'Bruker SHELXTL'
_computing_publication_material 'Bruker SHELXTL'
_computing_structure_refinement 'SHELXL-97 (Sheldrick, 1997)'
_computing_structure_solution 'SHELXS-97 (Sheldrick, 1990)'
_diffrn_ambient_temperature 298(2)
_diffrn_measured_fraction_theta_full 0.993
_diffrn_measured_fraction_theta_max 0.993
_diffrn_measurement_device_type 'CCD area detector'
_diffrn_measurement_method 'phi and omega scans'
_diffrn_radiation_monochromator graphite
_diffrn_radiation_source 'fine-focus sealed tube'
_diffrn_radiation_type MoK\a
_diffrn_radiation_wavelength 0.71073
_diffrn_reflns_av_R_equivalents 0.0340
_diffrn_reflns_av_sigmaI/netI 0.0459
_diffrn_reflns_limit_h_max 6
_diffrn_reflns_limit_h_min -6
_diffrn_reflns_limit_k_max 14
_diffrn_reflns_limit_k_min -14
_diffrn_reflns_limit_l_max 16
_diffrn_reflns_limit_l_min -16
_diffrn_reflns_number 8866
_diffrn_reflns_theta_full 26.02
_diffrn_reflns_theta_max 26.02
_diffrn_reflns_theta_min 1.58
_exptl_absorpt_coefficient_mu 0.089
_exptl_absorpt_correction_T_max 0.9929
_exptl_absorpt_correction_T_min 0.9635
_exptl_absorpt_correction_type multi-scan
_exptl_absorpt_process_details 'Bruker AXS SADABS program'
_exptl_crystal_colour yellow
_exptl_crystal_density_diffrn 1.269
_exptl_crystal_density_method 'not measured'
_exptl_crystal_description needle
_exptl_crystal_F_000 346
_exptl_crystal_size_max 0.42
_exptl_crystal_size_mid 0.12
_exptl_crystal_size_min 0.08
_refine_diff_density_max 0.217
_refine_diff_density_min -0.184
_refine_diff_density_rms 0.041
_refine_ls_extinction_method none
_refine_ls_goodness_of_fit_ref 1.023
_refine_ls_hydrogen_treatment mixed
_refine_ls_matrix_type full
_refine_ls_number_parameters 232
_refine_ls_number_reflns 3331
_refine_ls_number_restraints 0
_refine_ls_restrained_S_all 1.023
_refine_ls_R_factor_all 0.0979
_refine_ls_R_factor_gt 0.0594
_refine_ls_shift/su_max 0.000
_refine_ls_shift/su_mean 0.000
_refine_ls_structure_factor_coef Fsqd
_refine_ls_weighting_details 'calc w=1/[\s^2^(Fo^2^)+(0.0654P)^2^+0.2991P] where P=(Fo^2^+2Fc^2^)/3'
_refine_ls_weighting_scheme calc
_refine_ls_wR_factor_gt 0.1388
_refine_ls_wR_factor_ref 0.1567
_reflns_number_gt 2165
_reflns_number_total 3331
_reflns_threshold_expression >2sigma(I)
_cod_data_source_file b9nj00234k.txt
_cod_data_source_block an580_3_MeNO2
_cod_depositor_comments
;
The following automatic conversions were performed:

'_symmetry_cell_setting' value 'Triclinic' changed to 'triclinic'
according to /home/saulius/struct/CIF-dictionaries/cif_core.dic
dictionary named 'cif_core.dic' version 2.4.2 from 2011-04-26.

Automatic conversion script
Id: cif_fix_values 1891 2012-01-12 08:04:46Z andrius 
;
_cod_original_sg_symbol_H-M 'P-1 '
_cod_database_code 7053264

loop_
_symmetry_equiv_pos_as_xyz
'x, y, z'
'-x, -y, -z'

loop_
_atom_site_label
_atom_site_type_symbol
_atom_site_fract_x
_atom_site_fract_y
_atom_site_fract_z
_atom_site_U_iso_or_equiv
_atom_site_adp_type
_atom_site_occupancy
_atom_site_symmetry_multiplicity
_atom_site_calc_flag
_atom_site_refinement_flags
C1 C 0.7078(5) 0.31011(18) 0.15039(17) 0.0417(6) Uani 1 1 d .
C2 C 0.5918(5) 0.20787(19) 0.13012(18) 0.0451(6) Uani 1 1 d .
H2 H 0.4407 0.2031 0.0903 0.054 Uiso 1 1 calc R
C3 C 0.6991(4) 0.11246(19) 0.16868(18) 0.0434(6) Uani 1 1 d .
H3 H 0.6202 0.0437 0.1539 0.052 Uiso 1 1 calc R
C4 C 0.9220(4) 0.11771(17) 0.22888(16) 0.0365(5) Uani 1 1 d .
C5 C 1.0337(4) 0.22269(18) 0.24842(17) 0.0416(6) Uani 1 1 d .
H5 H 1.1835 0.2277 0.2892 0.050 Uiso 1 1 calc R
C6 C 0.9319(4) 0.31943(18) 0.21003(17) 0.0417(6) Uani 1 1 d .
C7 C 1.0443(5) 0.01654(18) 0.27768(17) 0.0379(5) Uani 1 1 d .
C8 C 0.9635(4) -0.09221(18) 0.21933(17) 0.0379(5) Uani 1 1 d .
C9 C 0.7936(4) -0.16583(18) 0.25260(18) 0.0426(6) Uani 1 1 d .
H9 H 0.7287 -0.1490 0.3140 0.051 Uiso 1 1 calc R
C10 C 0.7152(4) -0.26384(19) 0.19866(18) 0.0434(6) Uani 1 1 d .
C11 C 0.8194(5) -0.28794(19) 0.10911(18) 0.0448(6) Uani 1 1 d .
C12 C 0.9848(5) -0.2159(2) 0.07268(19) 0.0543(7) Uani 1 1 d .
H12 H 1.0486 -0.2326 0.0110 0.065 Uiso 1 1 calc R
C13 C 1.0568(5) -0.1186(2) 0.12745(18) 0.0498(7) Uani 1 1 d .
H13 H 1.1693 -0.0703 0.1023 0.060 Uiso 1 1 calc R
C14 C 1.0209(4) 0.01022(17) 0.39338(17) 0.0365(5) Uani 1 1 d .
C15 C 0.8240(4) 0.05156(19) 0.43708(18) 0.0437(6) Uani 1 1 d .
H15 H 0.7028 0.0871 0.3954 0.052 Uiso 1 1 calc R
C16 C 0.8030(4) 0.04122(19) 0.54174(18) 0.0427(6) Uani 1 1 d .
H16 H 0.6674 0.0695 0.5688 0.051 Uiso 1 1 calc R
C17 C 1.0620(5) 0.4310(2) 0.2292(2) 0.0638(8) Uani 1 1 d .
H17A H 1.2143 0.4217 0.2714 0.096 Uiso 1 1 calc R
H17B H 0.9623 0.4802 0.2643 0.096 Uiso 1 1 calc R
H17C H 1.0923 0.4621 0.1641 0.096 Uiso 1 1 calc R
C18 C 0.5216(6) -0.3382(2) 0.2370(2) 0.0673(9) Uani 1 1 d .
H18A H 0.3955 -0.3549 0.1813 0.101 Uiso 1 1 calc R
H18B H 0.4529 -0.3008 0.2925 0.101 Uiso 1 1 calc R
H18C H 0.5931 -0.4061 0.2615 0.101 Uiso 1 1 calc R
C19 C 0.0984(7) 0.6603(3) 0.4773(3) 0.0961(12) Uani 1 1 d .
H19A H 0.0271 0.5906 0.4500 0.144 Uiso 1 1 calc R
H19B H 0.1129 0.7104 0.4215 0.144 Uiso 1 1 calc R
H19C H -0.0036 0.6921 0.5248 0.144 Uiso 1 1 calc R
H7 H 1.216(4) 0.0233(16) 0.2725(15) 0.031(6) Uiso 1 1 d .
H1A H 0.482(6) 0.395(3) 0.063(3) 0.087(11) Uiso 1 1 d .
H2A H 0.717(6) -0.438(3) 0.085(3) 0.100(13) Uiso 1 1 d .
N1 N 0.3380(7) 0.6419(3) 0.5311(3) 0.0877(9) Uani 1 1 d .
O1 O 0.6080(4) 0.40670(14) 0.11107(16) 0.0595(6) Uani 1 1 d .
O2 O 0.7553(4) -0.38365(15) 0.04891(14) 0.0604(6) Uani 1 1 d .
O3 O 0.3613(7) 0.5604(3) 0.5840(3) 0.1588(15) Uani 1 1 d .
O4 O 0.5019(5) 0.7079(3) 0.5205(3) 0.1273(11) Uani 1 1 d .

loop_
_atom_site_aniso_label
_atom_site_aniso_U_11
_atom_site_aniso_U_22
_atom_site_aniso_U_33
_atom_site_aniso_U_23
_atom_site_aniso_U_13
_atom_site_aniso_U_12
C1 0.0548(16) 0.0317(13) 0.0383(13) 0.0008(10) 0.0040(11) -0.0002(11)
C2 0.0479(15) 0.0408(14) 0.0442(14) 0.0024(11) -0.0042(11) -0.0052(11)
C3 0.0508(15) 0.0328(13) 0.0448(14) -0.0008(10) 0.0000(12) -0.0113(11)
C4 0.0465(14) 0.0309(12) 0.0322(12) -0.0005(9) 0.0062(10) -0.0065(10)
C5 0.0457(15) 0.0390(13) 0.0386(13) -0.0033(10) 0.0001(11) -0.0059(11)
C6 0.0530(16) 0.0336(13) 0.0375(13) -0.0019(10) 0.0033(11) -0.0078(11)
C7 0.0386(15) 0.0358(13) 0.0389(13) -0.0031(10) 0.0040(10) -0.0045(10)
C8 0.0450(14) 0.0318(12) 0.0359(12) 0.0013(10) -0.0002(10) -0.0002(10)
C9 0.0511(15) 0.0357(13) 0.0411(13) -0.0006(10) 0.0065(11) -0.0018(11)
C10 0.0491(15) 0.0312(12) 0.0483(14) 0.0033(11) -0.0010(12) -0.0020(11)
C11 0.0597(17) 0.0326(13) 0.0390(13) -0.0029(10) -0.0079(12) 0.0014(11)
C12 0.0718(19) 0.0511(16) 0.0410(14) -0.0077(12) 0.0136(13) -0.0042(14)
C13 0.0617(17) 0.0453(15) 0.0431(14) -0.0044(11) 0.0131(12) -0.0108(12)
C14 0.0423(13) 0.0290(11) 0.0368(12) -0.0026(9) 0.0006(10) -0.0071(10)
C15 0.0440(15) 0.0444(14) 0.0413(14) 0.0035(11) -0.0034(11) 0.0056(11)
C16 0.0429(14) 0.0439(14) 0.0413(13) -0.0019(11) 0.0046(11) 0.0061(11)
C17 0.072(2) 0.0372(15) 0.078(2) -0.0038(14) -0.0067(16) -0.0113(13)
C18 0.079(2) 0.0455(16) 0.078(2) -0.0024(14) 0.0155(17) -0.0193(15)
C19 0.086(3) 0.081(2) 0.116(3) -0.003(2) -0.012(2) -0.007(2)
N1 0.089(2) 0.086(2) 0.088(2) -0.0020(18) 0.0046(19) 0.0172(19)
O1 0.0737(14) 0.0351(10) 0.0649(12) 0.0025(9) -0.0136(11) 0.0011(9)
O2 0.0939(16) 0.0345(10) 0.0483(11) -0.0050(9) -0.0086(10) -0.0072(10)
O3 0.164(3) 0.159(3) 0.154(3) 0.069(3) 0.004(3) 0.037(3)
O4 0.085(2) 0.116(2) 0.176(3) -0.015(2) -0.003(2) -0.0054(18)

loop_
_atom_type_symbol
_atom_type_description
_atom_type_scat_dispersion_real
_atom_type_scat_dispersion_imag
_atom_type_scat_source
C C 0.0033 0.0016 'International Tables Vol C Tables 4.2.6.8 and 6.1.1.4'
H H 0.0000 0.0000 'International Tables Vol C Tables 4.2.6.8 and 6.1.1.4'
O O 0.0106 0.0060 'International Tables Vol C Tables 4.2.6.8 and 6.1.1.4'
N N 0.0061 0.0033 'International Tables Vol C Tables 4.2.6.8 and 6.1.1.4'

loop_
_geom_angle_atom_site_label_1
_geom_angle_atom_site_label_2
_geom_angle_atom_site_label_3
_geom_angle
_geom_angle_site_symmetry_1
C2 C1 O1 121.6(2) .
C2 C1 C6 121.0(2) .
O1 C1 C6 117.4(2) .
C1 C2 C3 120.2(2) .
C2 C3 C4 120.9(2) .
C3 C4 C5 117.4(2) .
C3 C4 C7 123.44(19) .
C5 C4 C7 119.1(2) .
C6 C5 C4 123.0(2) .
C5 C6 C1 117.5(2) .
C5 C6 C17 121.6(2) .
C1 C6 C17 120.8(2) .
C4 C7 C14 112.50(19) .
C4 C7 C8 112.85(19) .
C14 C7 C8 112.28(18) .
C9 C8 C13 117.4(2) .
C9 C8 C7 122.8(2) .
C13 C8 C7 119.7(2) .
C8 C9 C10 123.1(2) .
C11 C10 C9 117.1(2) .
C11 C10 C18 122.4(2) .
C9 C10 C18 120.4(2) .
C12 C11 C10 121.3(2) .
C12 C11 O2 116.4(2) .
C10 C11 O2 122.2(2) .
C11 C12 C13 120.1(2) .
C12 C13 C8 120.9(2) .
C16 C14 C15 117.3(2) 2_756
C16 C14 C7 120.1(2) 2_756
C15 C14 C7 122.6(2) .
C14 C15 C16 121.4(2) .
C14 C16 C15 121.3(2) 2_756
O3 N1 O4 124.0(4) .
O3 N1 C19 117.3(4) .
O4 N1 C19 118.7(3) .

loop_
_geom_bond_atom_site_label_1
_geom_bond_atom_site_label_2
_geom_bond_distance
_geom_bond_site_symmetry_2
C1 C2 1.377(3) .
C1 O1 1.379(3) .
C1 C6 1.384(3) .
C2 C3 1.380(3) .
C3 C4 1.381(3) .
C4 C5 1.395(3) .
C4 C7 1.519(3) .
C5 C6 1.380(3) .
C6 C17 1.507(3) .
C7 C14 1.525(3) .
C7 C8 1.528(3) .
C8 C9 1.383(3) .
C8 C13 1.385(3) .
C9 C10 1.392(3) .
C10 C11 1.382(3) .
C10 C18 1.508(3) .
C11 C12 1.370(3) .
C11 O2 1.392(3) .
C12 C13 1.382(3) .
C14 C16 1.379(3) 2_756
C14 C15 1.379(3) .
C15 C16 1.384(3) .
C16 C14 1.379(3) 2_756
C19 N1 1.448(4) .
N1 O3 1.207(4) .
N1 O4 1.210(4) .
